data_7006241
loop_
_publ_author_name
'Spina, Giuseppe La'
'Cl\'erac, Rodolphe'
'Collins, Emily S.'
'McCabe, Thomas'
'Venkatesan, Munuswamy'
'Ichinose, Izumi'
'Schmitt, Wolfgang'

_publ_section_title
;
 Engineering coordination assemblies of dinuclear CuII complexes
;
_journal_issue 45
_journal_name_full 'Dalton Transactions'
_journal_page_first 5248
_journal_paper_doi 10.1039/b710828a
_journal_year 2007
_chemical_formula_sum 'C15 H14 Cu K N O6'
_chemical_formula_weight 406.91
_chemical_name_systematic
;
?
;
_space_group_IT_number 148
_symmetry_cell_setting trigonal
_symmetry_space_group_name_Hall '-R 3'
_symmetry_space_group_name_H-M 'R -3 :H'
_atom_sites_solution_hydrogens geom
_atom_sites_solution_primary direct
_atom_sites_solution_secondary difmap
_audit_creation_method SHELXL-97
_cell_angle_alpha 90.00
_cell_angle_beta 90.00
_cell_angle_gamma 120.00
_cell_formula_units_Z 18
_cell_length_a 30.736(2)
_cell_length_b 30.736(2)
_cell_length_c 8.7792(13)
_cell_measurement_temperature 200(2)
_cell_volume 7182.6(13)
_computing_cell_refinement 'Bruker Smart'
_computing_data_collection 'Bruker Smart'
_computing_data_reduction 'Bruker Smart'
_computing_molecular_graphics 'SHELXTL 5.1 (Bruker AXS Inc., 1997)'
_computing_structure_refinement 'SHELXTL 5.1 (Bruker AXS Inc., 1997)'
_computing_structure_solution 'SHELXTL 5.1 (Bruker AXS Inc., 1997)'
_diffrn_ambient_temperature 200(2)
_diffrn_measured_fraction_theta_full 0.999
_diffrn_measured_fraction_theta_max 0.999
_diffrn_measurement_device_type 'Bruker Smart Apex'
_diffrn_measurement_method 'area detector, omega scans'
_diffrn_radiation_monochromator graphite
_diffrn_radiation_source 'fine-focus sealed tube'
_diffrn_radiation_type MoK\a
_diffrn_radiation_wavelength 0.71073
_diffrn_reflns_av_R_equivalents 0.0366
_diffrn_reflns_av_sigmaI/netI 0.0178
_diffrn_reflns_limit_h_max 36
_diffrn_reflns_limit_h_min -36
_diffrn_reflns_limit_k_max 36
_diffrn_reflns_limit_k_min -36
_diffrn_reflns_limit_l_max 10
_diffrn_reflns_limit_l_min -10
_diffrn_reflns_number 26115
_diffrn_reflns_theta_full 25.28
_diffrn_reflns_theta_max 25.28
_diffrn_reflns_theta_min 1.33
_exptl_absorpt_coefficient_mu 1.661
_exptl_absorpt_correction_type none
_exptl_crystal_colour Green
_exptl_crystal_density_diffrn 1.693
_exptl_crystal_density_method 'not measured'
_exptl_crystal_description rod
_exptl_crystal_F_000 3726
_exptl_crystal_size_max 0.4
_exptl_crystal_size_mid 0.2
_exptl_crystal_size_min 0.2
_refine_diff_density_max 0.476
_refine_diff_density_min -0.290
_refine_diff_density_rms 0.128
_refine_ls_extinction_method none
_refine_ls_goodness_of_fit_ref 1.138
_refine_ls_hydrogen_treatment mixed
_refine_ls_matrix_type full
_refine_ls_number_parameters 225
_refine_ls_number_reflns 2915
_refine_ls_number_restraints 0
_refine_ls_restrained_S_all 1.138
_refine_ls_R_factor_all 0.0338
_refine_ls_R_factor_gt 0.0276
_refine_ls_shift/su_max 0.001
_refine_ls_shift/su_mean 0.000
_refine_ls_structure_factor_coef Fsqd
_refine_ls_weighting_details 'calc w=1/[\s^2^(Fo^2^)+(0.0614P)^2^+0.9157P] where P=(Fo^2^+2Fc^2^)/3'
_refine_ls_weighting_scheme calc
_refine_ls_wR_factor_gt 0.0810
_refine_ls_wR_factor_ref 0.0910
_reflns_number_gt 2531
_reflns_number_total 2915
_reflns_threshold_expression >2sigma(I)
_cod_data_source_file b710828a.txt
_cod_data_source_block gls1am
_cod_depositor_comments
;
The following automatic conversions were performed:
'_symmetry_cell_setting' value 'Trigonal' changed to 'trigonal' according
to '/home/saulius/struct/CIF-dictionaries/cif_core.dic' dictionary named
'cif_core.dic' version 2.4.1 from 2010-06-29.

Automatic conversion script
Id: cif_fix_enum 1527 2010-12-29 10:47:43Z saulius 
;
_cod_original_cell_volume 7182.4(13)
_cod_original_sg_symbol_H-M R-3
_cod_database_code 7006241

loop_
_symmetry_equiv_pos_as_xyz
'x, y, z'
'-y, x-y, z'
'-x+y, -x, z'
'x+2/3, y+1/3, z+1/3'
'-y+2/3, x-y+1/3, z+1/3'
'-x+y+2/3, -x+1/3, z+1/3'
'x+1/3, y+2/3, z+2/3'
'-y+1/3, x-y+2/3, z+2/3'
'-x+y+1/3, -x+2/3, z+2/3'
'-x, -y, -z'
'y, -x+y, -z'
'x-y, x, -z'
'-x+2/3, -y+1/3, -z+1/3'
'y+2/3, -x+y+1/3, -z+1/3'
'x-y+2/3, x+1/3, -z+1/3'
'-x+1/3, -y+2/3, -z+2/3'
'y+1/3, -x+y+2/3, -z+2/3'
'x-y+1/3, x+2/3, -z+2/3'

loop_
_atom_site_label
_atom_site_type_symbol
_atom_site_fract_x
_atom_site_fract_y
_atom_site_fract_z
_atom_site_U_iso_or_equiv
_atom_site_adp_type
_atom_site_occupancy
_atom_site_symmetry_multiplicity
_atom_site_calc_flag
_atom_site_refinement_flags
_atom_site_disorder_assembly
_atom_site_disorder_group
Cu1 Cu 0.308021(10) 0.148965(10) 0.50853(3) 0.02353(13) Uani 1 1 d . . .
O1 O 0.29078(6) 0.13994(6) 0.75452(18) 0.0288(4) Uani 1 1 d . . .
N1 N 0.23554(7) 0.10547(7) 0.4506(2) 0.0236(4) Uani 1 1 d . . .
O4 O 0.30030(7) 0.20336(7) 0.4279(2) 0.0423(5) Uani 1 1 d . . .
C2 C 0.24542(9) 0.16366(10) 0.9265(3) 0.0320(6) Uani 1 1 d . . .
H2 H 0.2747 0.1826 0.9866 0.038 Uiso 1 1 calc R . .
C11 C 0.20609(8) 0.07579(8) 0.5869(3) 0.0252(5) Uani 1 1 d . . .
H11B H 0.1713 0.0517 0.5544 0.030 Uiso 1 1 calc R . .
H11A H 0.2212 0.0561 0.6260 0.030 Uiso 1 1 calc R . .
C4 C 0.15741(9) 0.13420(9) 0.8810(3) 0.0281(5) Uani 1 1 d . . .
C7 C 0.06972(10) 0.07757(10) 0.7139(3) 0.0368(6) Uani 1 1 d . . .
H7 H 0.0397 0.0582 0.6573 0.044 Uiso 1 1 calc R . .
C8 C 0.11247(9) 0.07752(10) 0.6724(3) 0.0313(6) Uani 1 1 d . . .
H8 H 0.1117 0.0581 0.5872 0.038 Uiso 1 1 calc R . .
C1 C 0.24785(9) 0.13693(9) 0.7968(3) 0.0257(5) Uani 1 1 d . . .
C10 C 0.20417(9) 0.10743(8) 0.7133(3) 0.0238(5) Uani 1 1 d . . .
C9 C 0.15828(9) 0.10601(9) 0.7540(3) 0.0250(5) Uani 1 1 d . . .
C14 C 0.21656(9) 0.13756(9) 0.3874(3) 0.0298(5) Uani 1 1 d . . .
H14B H 0.1890 0.1346 0.4527 0.036 Uiso 1 1 calc R . .
H14A H 0.2026 0.1253 0.2845 0.036 Uiso 1 1 calc R . .
C15 C 0.25670(9) 0.19188(9) 0.3769(3) 0.0322(6) Uani 1 1 d . . .
C6 C 0.06943(10) 0.10588(10) 0.8395(3) 0.0379(6) Uani 1 1 d . . .
H6 H 0.0394 0.1055 0.8678 0.046 Uiso 1 1 calc R . .
C3 C 0.20221(10) 0.16258(9) 0.9657(3) 0.0316(6) Uani 1 1 d . . .
H3 H 0.2020 0.1812 1.0517 0.038 Uiso 1 1 calc R . .
C12 C 0.23653(9) 0.07043(10) 0.3381(3) 0.0318(6) Uani 1 1 d . . .
H12B H 0.2456 0.0867 0.2368 0.038 Uiso 1 1 calc R . .
H12A H 0.2028 0.0402 0.3304 0.038 Uiso 1 1 calc R . .
C5 C 0.11227(10) 0.13358(10) 0.9195(3) 0.0333(6) Uani 1 1 d . . .
H5 H 0.1121 0.1530 1.0034 0.040 Uiso 1 1 calc R . .
O2 O 0.30986(6) 0.08551(6) 0.47379(19) 0.0301(4) Uani 1 1 d . . .
O3 O 0.27060(8) 0.01609(8) 0.3340(2) 0.0488(5) Uani 1 1 d . . .
O5 O 0.24541(8) 0.22155(7) 0.3220(3) 0.0492(5) Uani 1 1 d . . .
C13 C 0.27447(10) 0.05526(10) 0.3855(3) 0.0318(6) Uani 1 1 d . . .
K1 K 0.35119(2) 0.28991(2) 0.58033(6) 0.03568(17) Uani 1 1 d . . .
O50 O 0.37080(9) 0.32975(9) 0.2986(3) 0.0450(5) Uani 1 1 d . . .
H50A H 0.3813(14) 0.3213(14) 0.219(4) 0.068(12) Uiso 1 1 d . . .
H50B H 0.3815(16) 0.3574(17) 0.291(5) 0.074(15) Uiso 1 1 d . . .

loop_
_atom_site_aniso_label
_atom_site_aniso_U_11
_atom_site_aniso_U_22
_atom_site_aniso_U_33
_atom_site_aniso_U_23
_atom_site_aniso_U_13
_atom_site_aniso_U_12
Cu1 0.01917(17) 0.02551(18) 0.02538(19) -0.00220(11) -0.00493(10) 0.01077(13)
O1 0.0201(8) 0.0368(10) 0.0264(9) -0.0045(7) -0.0042(7) 0.0118(7)
N1 0.0218(10) 0.0244(10) 0.0266(10) -0.0020(8) -0.0050(8) 0.0130(8)
O4 0.0358(10) 0.0237(9) 0.0657(13) -0.0040(9) -0.0187(9) 0.0136(8)
C2 0.0307(13) 0.0327(13) 0.0250(12) -0.0024(10) -0.0023(10) 0.0100(11)
C11 0.0199(11) 0.0223(11) 0.0329(13) 0.0000(9) -0.0022(9) 0.0102(9)
C4 0.0321(13) 0.0256(12) 0.0283(12) 0.0075(10) 0.0068(10) 0.0157(11)
C7 0.0240(13) 0.0389(15) 0.0472(16) 0.0076(12) 0.0016(11) 0.0156(12)
C8 0.0250(12) 0.0302(13) 0.0381(14) 0.0029(11) 0.0016(10) 0.0135(11)
C1 0.0223(12) 0.0270(12) 0.0258(12) 0.0049(9) 0.0003(9) 0.0109(10)
C10 0.0218(11) 0.0228(11) 0.0266(12) 0.0018(9) -0.0004(9) 0.0109(10)
C9 0.0245(12) 0.0238(12) 0.0280(12) 0.0052(10) 0.0010(9) 0.0131(10)
C14 0.0281(13) 0.0318(13) 0.0339(13) 0.0018(10) -0.0071(10) 0.0183(11)
C15 0.0324(14) 0.0280(13) 0.0398(14) -0.0069(11) -0.0098(11) 0.0180(11)
C6 0.0331(14) 0.0433(16) 0.0452(16) 0.0146(12) 0.0149(12) 0.0249(13)
C3 0.0393(14) 0.0295(13) 0.0239(12) 0.0003(10) 0.0042(10) 0.0157(12)
C12 0.0298(13) 0.0362(14) 0.0309(13) -0.0102(11) -0.0072(10) 0.0176(12)
C5 0.0386(15) 0.0342(14) 0.0329(13) 0.0083(11) 0.0112(11) 0.0225(12)
O2 0.0256(9) 0.0306(9) 0.0376(10) -0.0026(7) -0.0048(7) 0.0165(8)
O3 0.0639(13) 0.0488(12) 0.0493(12) -0.0194(10) -0.0100(10) 0.0398(11)
O5 0.0461(12) 0.0315(10) 0.0759(15) 0.0017(10) -0.0151(11) 0.0238(9)
C13 0.0364(14) 0.0340(14) 0.0297(13) -0.0030(11) 0.0029(11) 0.0211(12)
K1 0.0337(3) 0.0288(3) 0.0362(3) -0.0021(2) -0.0069(2) 0.0094(2)
O50 0.0534(13) 0.0385(13) 0.0415(12) -0.0010(10) 0.0078(10) 0.0217(11)

loop_
_atom_type_symbol
_atom_type_description
_atom_type_scat_dispersion_real
_atom_type_scat_dispersion_imag
_atom_type_scat_source
C C 0.0033 0.0016 'International Tables Vol C Tables 4.2.6.8 and 6.1.1.4'
H H 0.0000 0.0000 'International Tables Vol C Tables 4.2.6.8 and 6.1.1.4'
N N 0.0061 0.0033 'International Tables Vol C Tables 4.2.6.8 and 6.1.1.4'
O O 0.0106 0.0060 'International Tables Vol C Tables 4.2.6.8 and 6.1.1.4'
K K 0.2009 0.2494 'International Tables Vol C Tables 4.2.6.8 and 6.1.1.4'
Cu Cu 0.3201 1.2651 'International Tables Vol C Tables 4.2.6.8 and 6.1.1.4'

loop_
_geom_angle_atom_site_label_1
_geom_angle_atom_site_label_2
_geom_angle_atom_site_label_3
_geom_angle
_geom_angle_site_symmetry_1
_geom_angle_site_symmetry_3
_geom_angle_publ_flag
O1 Cu1 O4 93.52(7) 13_556 . ?
O1 Cu1 O2 100.98(7) 13_556 . ?
O4 Cu1 O2 149.37(8) . . ?
O1 Cu1 N1 174.82(7) 13_556 . ?
O4 Cu1 N1 84.73(8) . . ?
O2 Cu1 N1 82.83(7) . . ?
O1 Cu1 O1 83.29(7) 13_556 . ?
O4 Cu1 O1 109.94(8) . . ?
O2 Cu1 O1 98.54(7) . . ?
N1 Cu1 O1 92.71(7) . . ?
O1 Cu1 K1 85.56(5) 13_556 13_556 ?
O4 Cu1 K1 168.57(6) . 13_556 ?
O2 Cu1 K1 41.34(5) . 13_556 ?
N1 Cu1 K1 95.19(5) . 13_556 ?
O1 Cu1 K1 58.63(5) . 13_556 ?
C1 O1 Cu1 129.97(15) . 13_556 ?
C1 O1 Cu1 116.72(14) . . ?
Cu1 O1 Cu1 96.71(7) 13_556 . ?
C1 O1 K1 125.86(14) . 13_556 ?
Cu1 O1 K1 89.14(6) 13_556 13_556 ?
Cu1 O1 K1 87.80(5) . 13_556 ?
C12 N1 C14 113.20(18) . . ?
C12 N1 C11 108.46(18) . . ?
C14 N1 C11 112.61(18) . . ?
C12 N1 Cu1 103.59(14) . . ?
C14 N1 Cu1 109.06(14) . . ?
C11 N1 Cu1 109.51(13) . . ?
C15 O4 Cu1 116.86(16) . . ?
C15 O4 K1 117.31(15) . . ?
Cu1 O4 K1 114.36(8) . . ?
C3 C2 C1 121.4(2) . . ?
C10 C11 N1 113.81(18) . . ?
C3 C4 C5 121.7(2) . . ?
C3 C4 C9 118.6(2) . . ?
C5 C4 C9 119.7(2) . . ?
C8 C7 C6 120.9(3) . . ?
C7 C8 C9 121.4(2) . . ?
O1 C1 C10 119.9(2) . . ?
O1 C1 C2 121.2(2) . . ?
C10 C1 C2 118.9(2) . . ?
C1 C10 C9 120.1(2) . . ?
C1 C10 C11 118.3(2) . . ?
C9 C10 C11 121.5(2) . . ?
C4 C9 C8 117.1(2) . . ?
C4 C9 C10 119.7(2) . . ?
C8 C9 C10 123.2(2) . . ?
N1 C14 C15 112.62(19) . . ?
O5 C15 O4 125.3(2) . . ?
O5 C15 C14 118.1(2) . . ?
O4 C15 C14 116.6(2) . . ?
O5 C15 K1 88.95(15) . . ?
O4 C15 K1 43.43(12) . . ?
C14 C15 K1 143.33(16) . . ?
C5 C6 C7 119.4(2) . . ?
C2 C3 C4 121.4(2) . . ?
N1 C12 C13 109.93(19) . . ?
C6 C5 C4 121.5(2) . . ?
C13 O2 Cu1 111.85(15) . . ?
C13 O2 K1 114.73(15) . 13_556 ?
Cu1 O2 K1 110.65(7) . 13_556 ?
C13 O3 K1 139.89(18) . 11_556 ?
C15 O5 K1 149.01(18) . 9_554 ?
O3 C13 O2 124.2(2) . . ?
O3 C13 C12 119.0(2) . . ?
O2 C13 C12 116.7(2) . . ?
O5 K1 O4 139.90(7) 5 . ?
O5 K1 O50 87.98(7) 5 . ?
O4 K1 O50 83.06(7) . . ?
O5 K1 O2 81.36(6) 5 13_556 ?
O4 K1 O2 96.80(6) . 13_556 ?
O50 K1 O2 163.25(7) . 13_556 ?
O5 K1 O3 135.73(7) 5 12_556 ?
O4 K1 O3 83.89(7) . 12_556 ?
O50 K1 O3 108.23(7) . 12_556 ?
O2 K1 O3 88.36(5) 13_556 12_556 ?
O5 K1 O50 81.68(7) 5 5 ?
O4 K1 O50 134.35(6) . 5 ?
O50 K1 O50 80.48(5) . 5 ?
O2 K1 O50 110.45(6) 13_556 5 ?
O3 K1 O50 61.88(7) 12_556 5 ?
O5 K1 O1 92.88(5) 5 13_556 ?
O4 K1 O1 53.61(5) . 13_556 ?
O50 K1 O1 107.20(6) . 13_556 ?
O2 K1 O1 60.83(4) 13_556 13_556 ?
O3 K1 O1 119.11(5) 12_556 13_556 ?
O50 K1 O1 170.53(6) 5 13_556 ?
O5 K1 C15 156.61(7) 5 . ?
O4 K1 C15 19.26(6) . . ?
O50 K1 C15 79.70(7) . . ?
O2 K1 C15 105.48(6) 13_556 . ?
O3 K1 C15 67.50(6) 12_556 . ?
O50 K1 C15 115.28(6) 5 . ?
O1 K1 C15 72.25(5) 13_556 . ?
O5 K1 Cu1 91.02(5) 5 13_556 ?
O4 K1 Cu1 72.75(4) . 13_556 ?
O50 K1 Cu1 140.66(6) . 13_556 ?
O2 K1 Cu1 28.01(3) 13_556 13_556 ?
O3 K1 Cu1 99.67(4) 12_556 13_556 ?
O50 K1 Cu1 138.20(5) 5 13_556 ?
O1 K1 Cu1 33.56(3) 13_556 13_556 ?
C15 K1 Cu1 86.22(4) . 13_556 ?
O5 K1 K1 122.81(5) 5 9_554 ?
O4 K1 K1 74.16(4) . 9_554 ?
O50 K1 K1 43.98(5) . 9_554 ?
O2 K1 K1 151.92(4) 13_556 9_554 ?
O3 K1 K1 64.55(4) 12_556 9_554 ?
O50 K1 K1 64.48(5) 5 9_554 ?
O1 K1 K1 124.89(3) 13_556 9_554 ?
C15 K1 K1 58.74(4) . 9_554 ?
Cu1 K1 K1 144.64(2) 13_556 9_554 ?
O5 K1 K1 60.55(5) 5 5 ?
O4 K1 K1 156.88(5) . 5 ?
O50 K1 K1 112.65(6) . 5 ?
O2 K1 K1 73.10(4) 13_556 5 ?
O3 K1 K1 75.24(5) 12_556 5 ?
O50 K1 K1 40.50(5) 5 5 ?
O1 K1 K1 130.03(3) 13_556 5 ?
C15 K1 K1 142.74(5) . 5 ?
Cu1 K1 K1 100.760(14) 13_556 5 ?
K1 K1 K1 104.787(17) 9_554 5 ?
K1 O50 K1 95.52(7) . 9_554 ?

loop_
_geom_bond_atom_site_label_1
_geom_bond_atom_site_label_2
_geom_bond_distance
_geom_bond_site_symmetry_2
_geom_bond_publ_flag
Cu1 O1 1.9360(16) 13_556 ?
Cu1 O4 1.9364(18) . ?
Cu1 O2 2.0027(17) . ?
Cu1 N1 2.0076(18) . ?
Cu1 O1 2.2079(17) . ?
Cu1 K1 3.9905(7) 13_556 ?
O1 C1 1.328(3) . ?
O1 Cu1 1.9360(16) 13_556 ?
O1 K1 3.4098(18) 13_556 ?
N1 C12 1.473(3) . ?
N1 C14 1.482(3) . ?
N1 C11 1.502(3) . ?
O4 C15 1.283(3) . ?
O4 K1 2.6747(19) . ?
C2 C3 1.356(4) . ?
C2 C1 1.428(3) . ?
C11 C10 1.496(3) . ?
C4 C3 1.417(4) . ?
C4 C5 1.419(3) . ?
C4 C9 1.421(3) . ?
C7 C8 1.364(3) . ?
C7 C6 1.407(4) . ?
C8 C9 1.425(3) . ?
C1 C10 1.394(3) . ?
C10 C9 1.434(3) . ?
C14 C15 1.503(3) . ?
C15 O5 1.225(3) . ?
C15 K1 3.457(2) . ?
C6 C5 1.353(4) . ?
C12 C13 1.515(3) . ?
O2 C13 1.279(3) . ?
O2 K1 2.8169(18) 13_556 ?
O3 C13 1.235(3) . ?
O3 K1 2.826(2) 11_556 ?
O5 K1 2.6598(19) 9_554 ?
K1 O5 2.660(2) 5 ?
K1 O50 2.691(2) . ?
K1 O2 2.8169(18) 13_556 ?
K1 O3 2.826(2) 12_556 ?
K1 O50 2.877(2) 5 ?
K1 O1 3.4098(18) 13_556 ?
K1 Cu1 3.9905(7) 13_556 ?
K1 K1 4.1241(8) 9_554 ?
K1 K1 4.1243(8) 5 ?
O50 K1 2.877(2) 9_554 ?
